data_2241561
loop_
_publ_author_name
'Hern\'andez-T\'ellez, Guadalupe'
'Bern\`es, Sylvain'
'Mendoza, Angel'
'R\'ios-Merino, Francisco Javier'
'Moreno, Gloria E.'
'Portillo, Oscar'
'Guti\'errez, Ren\'e'

_publ_section_title
;
 Crystal structures of four chiral imine-substituted thiophene derivatives
;
_journal_coeditor_code SJ5495
_journal_issue 3
_journal_name_full 'Acta Crystallographica Section E'
_journal_page_first 350
_journal_page_last 354
_journal_paper_doi 10.1107/S2056989016002516
_journal_volume 72
_journal_year 2016
_chemical_formula_iupac 'C22 H20 F2 N2 S'
_chemical_formula_moiety 'C22 H20 F2 N2 S'
_chemical_formula_sum 'C22 H20 F2 N2 S'
_chemical_formula_weight 382.46
_chemical_melting_point 420
_chemical_name_systematic
;
2,5-Bis{[(<i>R</i>)-(-)-1-(4-fluorophenyl)ethyl]iminomethyl}thiophene
;
_space_group_crystal_system orthorhombic
_space_group_IT_number 18
_space_group_name_Hall 'P 2 2ab'
_space_group_name_H-M_alt 'P 21 21 2'
_symmetry_space_group_name_Hall 'P 2 2ab'
_symmetry_space_group_name_H-M 'P 21 21 2'
_atom_sites_solution_hydrogens geom
_atom_sites_solution_primary direct
_atom_sites_solution_secondary difmap
_audit_creation_method SHELXL-2014/7
_cell_angle_alpha 90
_cell_angle_beta 90
_cell_angle_gamma 90
_cell_formula_units_Z 2
_cell_length_a 21.1153(16)
_cell_length_b 7.7846(6)
_cell_length_c 6.1343(5)
_cell_measurement_reflns_used 2744
_cell_measurement_temperature 298(2)
_cell_measurement_theta_max 23.1870
_cell_measurement_theta_min 3.8190
_cell_volume 1008.32(14)
_computing_cell_refinement
;
CrysAlis PRO (Agilent, 2013)
;
_computing_data_collection
;
CrysAlis PRO (Agilent, 2013)
;
_computing_data_reduction
;
CrysAlis PRO (Agilent, 2013)
;
_computing_molecular_graphics
;
Mercury (Macrae <i>et al.</i>,  2008)
;
_computing_publication_material
;
SHELXL2014 (Sheldrick, 2015b)
;
_computing_structure_refinement
;
SHELXL2014 (Sheldrick, 2015b)
;
_computing_structure_solution
;
SHELXT (Sheldrick, 2015a)
;
_diffrn_ambient_temperature 298(2)
_diffrn_detector_area_resol_mean 10.5564
_diffrn_measured_fraction_theta_full 0.995
_diffrn_measured_fraction_theta_max 0.996
_diffrn_measurement_device 'four-circle diffractometer'
_diffrn_measurement_device_type 'Agilent Xcalibur (Atlas, Gemini)'
_diffrn_measurement_method '\w scans'
_diffrn_radiation_monochromator graphite
_diffrn_radiation_type MoK\a
_diffrn_radiation_wavelength 0.71073
_diffrn_reflns_av_R_equivalents 0.0578
_diffrn_reflns_limit_h_max 26
_diffrn_reflns_limit_h_min -26
_diffrn_reflns_limit_k_max 9
_diffrn_reflns_limit_k_min -9
_diffrn_reflns_limit_l_max 7
_diffrn_reflns_limit_l_min -7
_diffrn_reflns_number 12336
_diffrn_reflns_theta_full 25.242
_diffrn_reflns_theta_max 26.368
_diffrn_reflns_theta_min 3.842
_exptl_absorpt_coefficient_mu 0.186
_exptl_absorpt_correction_T_max 0.958
_exptl_absorpt_correction_T_min 0.904
_exptl_absorpt_correction_type analytical
_exptl_absorpt_process_details
;
CrysAlisPro, (Agilent, 2013)
;
_exptl_crystal_colour colourless
_exptl_crystal_density_diffrn 1.260
_exptl_crystal_description prism
_exptl_crystal_F_000 400
_exptl_crystal_size_max 0.8923
_exptl_crystal_size_mid 0.4743
_exptl_crystal_size_min 0.3253
_refine_diff_density_max 0.149
_refine_diff_density_min -0.249
_refine_ls_abs_structure_details
;
Flack <i>x</i> determined using 518 quotients
[(<i>I</i>^+^)-(<i>I</i>^-^)]/[(<i>I</i>^+^)+(<i>I</i>^-^)]
(Parsons <i>et al.</i>,  2013)
;
_refine_ls_abs_structure_Flack 0.07(6)
_refine_ls_extinction_method none
_refine_ls_goodness_of_fit_ref 1.061
_refine_ls_hydrogen_treatment constr
_refine_ls_matrix_type full
_refine_ls_number_parameters 124
_refine_ls_number_reflns 2067
_refine_ls_number_restraints 0
_refine_ls_restrained_S_all 1.061
_refine_ls_R_factor_all 0.0704
_refine_ls_R_factor_gt 0.0439
_refine_ls_shift/su_max 0.000
_refine_ls_shift/su_mean 0.000
_refine_ls_structure_factor_coef Fsqd
_refine_ls_weighting_details 'w=1/[\s^2^(Fo^2^)+(0.0384P)^2^+0.0613P] where P=(Fo^2^+2Fc^2^)/3'
_refine_ls_weighting_scheme calc
_refine_ls_wR_factor_gt 0.0820
_refine_ls_wR_factor_ref 0.0918
_reflns_number_gt 1591
_reflns_number_total 2067
_reflns_threshold_expression 'I > 2\s(I)'
_cod_data_source_file sj5495sup1.cif
_cod_data_source_block III
_cod_database_code 2241561

loop_
_space_group_symop_operation_xyz
'x, y, z'
'-x, -y, z'
'x+1/2, -y+1/2, -z'
'-x+1/2, y+1/2, -z'

loop_
_atom_site_type_symbol
_atom_site_label
_atom_site_fract_x
_atom_site_fract_y
_atom_site_fract_z
_atom_site_U_iso_or_equiv
_atom_site_adp_type
_atom_site_calc_flag
_atom_site_occupancy
S S1 0.5000 0.0000 1.06817(15) 0.0479(3) Uani d 1
F F1 0.85802(10) 0.3203(3) 0.5731(5) 0.1163(9) Uani d 1
N N1 0.58698(11) 0.3119(3) 1.0120(4) 0.0498(6) Uani d 1
C C2 0.56853(13) 0.2830(4) 1.2046(5) 0.0479(8) Uani d 1
H H2A 0.5795 0.3610 1.3130 0.057 Uiso calc 1
C C3 0.53102(13) 0.1344(4) 1.2646(4) 0.0461(8) Uani d 1
C C4 0.51751(14) 0.0774(4) 1.4690(4) 0.0556(8) Uani d 1
H H4A 0.5300 0.1342 1.5953 0.067 Uiso calc 1
C C5 0.62513(14) 0.4679(4) 0.9770(5) 0.0568(8) Uani d 1
H H5A 0.6336 0.5216 1.1185 0.068 Uiso calc 1
C C6 0.58661(16) 0.5931(5) 0.8368(7) 0.0829(12) Uani d 1
H H6A 0.5476 0.6200 0.9094 0.124 Uiso calc 1
H H6B 0.5777 0.5412 0.6983 0.124 Uiso calc 1
H H6C 0.6105 0.6967 0.8149 0.124 Uiso calc 1
C C7 0.68777(14) 0.4223(3) 0.8702(5) 0.0462(7) Uani d 1
C C8 0.74419(15) 0.4799(4) 0.9563(5) 0.0577(8) Uani d 1
H H8A 0.7436 0.5427 1.0852 0.069 Uiso calc 1
C C9 0.80144(15) 0.4470(4) 0.8567(7) 0.0697(10) Uani d 1
H H9A 0.8391 0.4873 0.9163 0.084 Uiso calc 1
C C10 0.80134(17) 0.3551(5) 0.6707(7) 0.0689(10) Uani d 1
C C11 0.74733(18) 0.2932(4) 0.5777(5) 0.0654(9) Uani d 1
H H11A 0.7489 0.2301 0.4491 0.078 Uiso calc 1
C C12 0.69042(15) 0.3265(4) 0.6789(5) 0.0543(8) Uani d 1
H H12A 0.6532 0.2843 0.6184 0.065 Uiso calc 1

loop_
_atom_site_aniso_label
_atom_site_aniso_U_11
_atom_site_aniso_U_22
_atom_site_aniso_U_33
_atom_site_aniso_U_12
_atom_site_aniso_U_13
_atom_site_aniso_U_23
S1 0.0499(6) 0.0559(6) 0.0379(5) -0.0056(6) 0.000 0.000
F1 0.0687(14) 0.1167(19) 0.164(2) -0.0047(14) 0.0485(15) -0.030(2)
N1 0.0452(14) 0.0502(15) 0.0540(16) -0.0082(12) 0.0032(11) -0.0028(11)
C2 0.0405(16) 0.054(2) 0.0489(18) -0.0028(15) -0.0043(14) -0.0073(16)
C3 0.0388(15) 0.0544(19) 0.0452(17) -0.0011(15) -0.0013(13) -0.0024(14)
C4 0.056(2) 0.071(2) 0.0396(15) -0.0115(15) -0.0020(13) -0.0040(14)
C5 0.0545(18) 0.0513(19) 0.0647(18) -0.0104(16) 0.0112(15) -0.0111(16)
C6 0.065(2) 0.060(2) 0.123(3) 0.0111(19) 0.023(2) 0.016(2)
C7 0.0468(17) 0.0403(15) 0.0514(17) -0.0063(14) 0.0002(14) 0.0001(13)
C8 0.0576(19) 0.0492(17) 0.0662(19) -0.0090(17) 0.0002(16) -0.0104(18)
C9 0.047(2) 0.064(2) 0.099(3) -0.0114(17) -0.0023(19) -0.007(2)
C10 0.054(2) 0.058(2) 0.095(3) -0.0009(18) 0.021(2) 0.001(2)
C11 0.075(2) 0.063(2) 0.0577(19) 0.000(2) 0.011(2) -0.0053(18)
C12 0.0499(18) 0.0573(19) 0.0557(18) -0.0058(17) -0.0063(16) -0.0020(16)

loop_
_atom_type_symbol
_atom_type_description
_atom_type_scat_dispersion_real
_atom_type_scat_dispersion_imag
_atom_type_scat_source
C C 0.0033 0.0016 'International Tables Vol C Tables 4.2.6.8 and 6.1.1.4'
H H 0.0000 0.0000 'International Tables Vol C Tables 4.2.6.8 and 6.1.1.4'
F F 0.0171 0.0103 'International Tables Vol C Tables 4.2.6.8 and 6.1.1.4'
N N 0.0061 0.0033 'International Tables Vol C Tables 4.2.6.8 and 6.1.1.4'
S S 0.1246 0.1234 'International Tables Vol C Tables 4.2.6.8 and 6.1.1.4'

loop_
_geom_angle_atom_site_label_1
_geom_angle_atom_site_label_2
_geom_angle_atom_site_label_3
_geom_angle_site_symmetry_1
_geom_angle_site_symmetry_3
_geom_angle
C3 S1 C3 2_655 . 91.4(2)
C2 N1 C5 . . 116.8(3)
N1 C2 C3 . . 123.2(3)
N1 C2 H2A . . 118.4
C3 C2 H2A . . 118.4
C4 C3 C2 . . 127.5(3)
C4 C3 S1 . . 111.5(2)
C2 C3 S1 . . 120.9(2)
C3 C4 C4 . 2_655 112.81(18)
C3 C4 H4A . . 123.6
C4 C4 H4A 2_655 . 123.6
N1 C5 C7 . . 110.3(2)
N1 C5 C6 . . 108.4(2)
C7 C5 C6 . . 111.6(2)
N1 C5 H5A . . 108.8
C7 C5 H5A . . 108.8
C6 C5 H5A . . 108.8
C5 C6 H6A . . 109.5
C5 C6 H6B . . 109.5
H6A C6 H6B . . 109.5
C5 C6 H6C . . 109.5
H6A C6 H6C . . 109.5
H6B C6 H6C . . 109.5
C8 C7 C12 . . 117.6(3)
C8 C7 C5 . . 120.8(3)
C12 C7 C5 . . 121.6(3)
C7 C8 C9 . . 121.9(3)
C7 C8 H8A . . 119.1
C9 C8 H8A . . 119.1
C10 C9 C8 . . 118.2(3)
C10 C9 H9A . . 120.9
C8 C9 H9A . . 120.9
C9 C10 C11 . . 122.9(3)
C9 C10 F1 . . 118.4(3)
C11 C10 F1 . . 118.7(3)
C10 C11 C12 . . 118.4(3)
C10 C11 H11A . . 120.8
C12 C11 H11A . . 120.8
C11 C12 C7 . . 121.1(3)
C11 C12 H12A . . 119.5
C7 C12 H12A . . 119.5

loop_
_geom_bond_atom_site_label_1
_geom_bond_atom_site_label_2
_geom_bond_site_symmetry_2
_geom_bond_distance
S1 C3 2_655 1.725(3)
S1 C3 . 1.725(3)
F1 C10 . 1.365(4)
N1 C2 . 1.264(4)
N1 C5 . 1.473(4)
C2 C3 . 1.450(4)
C2 H2A . 0.9300
C3 C4 . 1.360(4)
C4 C4 2_655 1.414(6)
C4 H4A . 0.9300
C5 C7 . 1.518(4)
C5 C6 . 1.533(5)
C5 H5A . 0.9800
C6 H6A . 0.9600
C6 H6B . 0.9600
C6 H6C . 0.9600
C7 C8 . 1.378(4)
C7 C12 . 1.392(4)
C8 C9 . 1.378(4)
C8 H8A . 0.9300
C9 C10 . 1.347(5)
C9 H9A . 0.9300
C10 C11 . 1.363(5)
C11 C12 . 1.377(4)
C11 H11A . 0.9300
C12 H12A . 0.9300

loop_
_geom_torsion_atom_site_label_1
_geom_torsion_atom_site_label_2
_geom_torsion_atom_site_label_3
_geom_torsion_atom_site_label_4
_geom_torsion_site_symmetry_1
_geom_torsion_site_symmetry_4
_geom_torsion
C5 N1 C2 C3 . . -179.6(2)
N1 C2 C3 C4 . . 168.6(3)
N1 C2 C3 S1 . . -8.7(4)
C3 S1 C3 C4 2_655 . -0.29(16)
C3 S1 C3 C2 2_655 . 177.4(3)
C2 C3 C4 C4 . 2_655 -176.7(3)
S1 C3 C4 C4 . 2_655 0.8(4)
C2 N1 C5 C7 . . 124.5(3)
C2 N1 C5 C6 . . -113.0(3)
N1 C5 C7 C8 . . -129.0(3)
C6 C5 C7 C8 . . 110.4(3)
N1 C5 C7 C12 . . 53.2(4)
C6 C5 C7 C12 . . -67.4(4)
C12 C7 C8 C9 . . 1.0(5)
C5 C7 C8 C9 . . -176.9(3)
C7 C8 C9 C10 . . -0.4(5)
C8 C9 C10 C11 . . -0.2(5)
C8 C9 C10 F1 . . -179.1(3)
C9 C10 C11 C12 . . 0.0(6)
F1 C10 C11 C12 . . 179.0(3)
C10 C11 C12 C7 . . 0.6(5)
C8 C7 C12 C11 . . -1.1(4)
C5 C7 C12 C11 . . 176.7(3)

_cod_database_fobs_code 2241561
